data_4128308
loop_
_publ_author_name
'Trost, Barry M.'
'Hung, Chao-I Joey'
'Jiao, Zhiwei'

_publ_section_title
;
 Enantioselective Divergent Syntheses of (+)-Bulleyanaline and Related
 Isoquinoline Alkaloids from the Genus <i>Corydalis</i>.
;
_journal_issue 40
_journal_name_full 'Journal of the American Chemical Society'
_journal_page_first 16085
_journal_page_last 16092
_journal_paper_doi 10.1021/jacs.9b08441
_journal_volume 141
_journal_year 2019
_chemical_absolute_configuration rmad
_chemical_formula_moiety 'C24 H25 N O7'
_chemical_formula_sum 'C24 H25 N O7'
_chemical_formula_weight 439.45
_space_group_crystal_system tetragonal
_space_group_IT_number 78
_space_group_name_Hall 'P 4cw'
_space_group_name_H-M_alt 'P 43'
_symmetry_space_group_name_Hall 'P 4cw'
_symmetry_space_group_name_H-M 'P 43'
_atom_sites_solution_hydrogens mixed
_atom_sites_solution_primary dual
_atom_sites_solution_secondary difmap
_audit_creation_method SHELXL-2018/3
_cell_angle_alpha 90
_cell_angle_beta 90
_cell_angle_gamma 90
_cell_formula_units_Z 4
_cell_length_a 7.08410(10)
_cell_length_b 7.08410(10)
_cell_length_c 41.0624(10)
_cell_measurement_reflns_used 9505
_cell_measurement_temperature 120(2)
_cell_measurement_theta_max 70.45
_cell_measurement_theta_min 4.30
_cell_volume 2060.69(6)
_computing_cell_refinement 'Bruker SAINT (Bruker, 2015)'
_computing_data_collection 'Bruker APEX-3 (Bruker, 2015)'
_computing_data_reduction 'Bruker SAINT (Bruker, 2015)'
_computing_molecular_graphics 'Bruker XP (Bruker, 2015)'
_computing_publication_material 'CIFTAB (Sheldrick, 2008)'
_computing_structure_refinement 'SHELXL-2018/3 (Sheldrick, 2015)'
_computing_structure_solution 'SHELXT-2018/2 (Sheldrick, 2015)'
_diffrn_ambient_temperature 120(2)
_diffrn_detector_area_resol_mean 7.41
_diffrn_measured_fraction_theta_full 1.000
_diffrn_measured_fraction_theta_max 0.997
_diffrn_measurement_device_type 'Bruker PHOTON-II'
_diffrn_measurement_method 'combination of \w and \f-scans '
_diffrn_radiation_type CuK\a
_diffrn_radiation_wavelength 1.54178
_diffrn_reflns_av_R_equivalents 0.0354
_diffrn_reflns_av_unetI/netI 0.0149
_diffrn_reflns_Laue_measured_fraction_full 1.000
_diffrn_reflns_Laue_measured_fraction_max 0.997
_diffrn_reflns_limit_h_max 8
_diffrn_reflns_limit_h_min -8
_diffrn_reflns_limit_k_max 8
_diffrn_reflns_limit_k_min -8
_diffrn_reflns_limit_l_max 49
_diffrn_reflns_limit_l_min -49
_diffrn_reflns_number 44271
_diffrn_reflns_point_group_measured_fraction_full 0.996
_diffrn_reflns_point_group_measured_fraction_max 0.991
_diffrn_reflns_theta_full 67.679
_diffrn_reflns_theta_max 70.537
_diffrn_reflns_theta_min 4.307
_diffrn_source 'Incoatec micro-focus'
_exptl_absorpt_coefficient_mu 0.869
_exptl_absorpt_correction_T_max 1.0000
_exptl_absorpt_correction_T_min 0.8297
_exptl_absorpt_correction_type numerical
_exptl_absorpt_process_details 'SADABS (Krause et al., 2015)'
_exptl_crystal_colour colorless
_exptl_crystal_density_diffrn 1.416
_exptl_crystal_description block
_exptl_crystal_F_000 928
_exptl_crystal_size_max 0.238
_exptl_crystal_size_mid 0.188
_exptl_crystal_size_min 0.102
_refine_diff_density_max 0.158
_refine_diff_density_min -0.152
_refine_diff_density_rms 0.029
_refine_ls_abs_structure_details
;
 Flack x determined using 1891 quotients [(I+)-(I-)]/[(I+)+(I-)]
 (Parsons, Flack and Wagner, Acta Cryst. B69 (2013) 249-259).
;
_refine_ls_abs_structure_Flack 0.00(3)
_refine_ls_extinction_method none
_refine_ls_goodness_of_fit_ref 1.055
_refine_ls_hydrogen_treatment mixed
_refine_ls_matrix_type full
_refine_ls_number_parameters 300
_refine_ls_number_reflns 3937
_refine_ls_number_restraints 1
_refine_ls_restrained_S_all 1.055
_refine_ls_R_factor_all 0.0248
_refine_ls_R_factor_gt 0.0247
_refine_ls_shift/su_max 0.001
_refine_ls_shift/su_mean 0.000
_refine_ls_structure_factor_coef Fsqd
_refine_ls_weighting_details 'w=1/[\s^2^(Fo^2^)+(0.0427P)^2^+0.2642P] where P=(Fo^2^+2Fc^2^)/3'
_refine_ls_weighting_scheme calc
_refine_ls_wR_factor_gt 0.0664
_refine_ls_wR_factor_ref 0.0666
_reflns_Friedel_coverage 0.958
_reflns_Friedel_fraction_full 0.993
_reflns_Friedel_fraction_max 0.984
_reflns_number_gt 3914
_reflns_number_total 3937
_reflns_threshold_expression 'I > 2\s(I)'
_cod_data_source_file ja9b08441_si_002.cif
_cod_data_source_block sucjn1
_cod_original_cell_volume 2060.70(8)
_cod_database_code 4128308
_shelx_shelxl_version_number 2018/3
_shelx_space_group_comment
;
The symmetry employed for this shelxl refinement is uniquely defined
by the following loop, which should always be used as a source of
symmetry information in preference to the above space-group names.
They are only intended as comments.
;
_shelx_estimated_absorpt_t_min 0.820
_shelx_estimated_absorpt_t_max 0.917
_diffrn_source_monochromator 'MONTEL Multi-layer'

loop_
_space_group_symop_operation_xyz
'x, y, z'
'-x, -y, z+1/2'
'-y, x, z+3/4'
'y, -x, z+1/4'

loop_
_atom_site_label
_atom_site_type_symbol
_atom_site_fract_x
_atom_site_fract_y
_atom_site_fract_z
_atom_site_U_iso_or_equiv
_atom_site_adp_type
_atom_site_occupancy
_atom_site_site_symmetry_order
_atom_site_calc_flag
_atom_site_refinement_flags_posn
_atom_site_refinement_flags_adp
O1 O 0.41584(19) 0.19989(19) 0.40182(3) 0.0272(3) Uani 1 1 d . .
O2 O 0.6180(2) -0.0554(2) 0.40441(4) 0.0315(3) Uani 1 1 d . .
O3 O 0.1441(2) 1.0061(2) 0.61414(4) 0.0367(3) Uani 1 1 d . .
O4 O -0.0974(2) 0.9276(2) 0.57857(4) 0.0371(4) Uani 1 1 d . .
O5 O 0.70184(19) 0.57802(19) 0.50606(3) 0.0256(3) Uani 1 1 d . .
H5O H 0.607(5) 0.608(4) 0.4956(8) 0.046(8) Uiso 1 1 d . .
O6 O 0.6439(2) 0.4552(2) 0.59023(4) 0.0379(3) Uani 1 1 d . .
H6O H 0.585(5) 0.509(5) 0.6067(10) 0.066(10) Uiso 1 1 d . .
O7 O 0.10725(19) 0.64961(19) 0.40559(3) 0.0277(3) Uani 1 1 d . .
N1 N 0.3367(2) 0.5852(2) 0.48336(4) 0.0200(3) Uani 1 1 d . .
C1 C 0.3119(2) 0.4586(2) 0.45520(4) 0.0192(3) Uani 1 1 d . .
H1 H 0.365302 0.526252 0.435914 0.023 Uiso 1 1 calc R U
C2 C 0.4304(2) 0.2840(2) 0.45995(4) 0.0206(3) Uani 1 1 d . .
C3 C 0.4735(2) 0.1720(3) 0.43361(4) 0.0224(3) Uani 1 1 d . .
C4 C 0.4668(3) 0.0268(3) 0.38584(5) 0.0321(4) Uani 1 1 d . .
H4A H 0.508644 0.052220 0.363255 0.039 Uiso 1 1 calc R U
H4B H 0.357429 -0.060075 0.385097 0.039 Uiso 1 1 calc R U
C5 C 0.5963(3) 0.0209(3) 0.43514(5) 0.0252(4) Uani 1 1 d . .
C6 C 0.6830(3) -0.0279(3) 0.46378(5) 0.0279(4) Uani 1 1 d . .
H6A H 0.770199 -0.129582 0.464949 0.034 Uiso 1 1 calc R U
C7 C 0.6363(3) 0.0796(3) 0.49118(5) 0.0267(4) Uani 1 1 d . .
H7 H 0.691681 0.047532 0.511513 0.032 Uiso 1 1 calc R U
C8 C 0.5112(2) 0.2328(2) 0.48987(4) 0.0224(4) Uani 1 1 d . .
C9 C 0.4622(2) 0.3424(2) 0.52076(4) 0.0227(3) Uani 1 1 d . .
C10 C 0.6381(3) 0.4560(3) 0.53153(4) 0.0233(4) Uani 1 1 d . .
H10 H 0.741412 0.363864 0.536256 0.028 Uiso 1 1 calc R U
C11 C 0.6058(3) 0.5736(3) 0.56227(5) 0.0267(4) Uani 1 1 d . .
H11 H 0.700761 0.678035 0.562287 0.032 Uiso 1 1 calc R U
C12 C 0.4125(3) 0.6622(3) 0.56419(4) 0.0243(4) Uani 1 1 d . .
C13 C 0.3822(3) 0.7948(3) 0.58949(5) 0.0274(4) Uani 1 1 d . .
H13 H 0.480159 0.826440 0.604324 0.033 Uiso 1 1 calc R U
C14 C 0.2082(3) 0.8754(3) 0.59189(5) 0.0281(4) Uani 1 1 d . .
C15 C -0.0377(3) 1.0634(3) 0.60243(5) 0.0351(5) Uani 1 1 d . .
H15A H -0.029840 1.190485 0.592515 0.042 Uiso 1 1 calc R U
H15B H -0.129230 1.068054 0.620635 0.042 Uiso 1 1 calc R U
C16 C 0.0634(3) 0.8285(3) 0.57055(5) 0.0272(4) Uani 1 1 d . .
C17 C 0.0865(3) 0.6981(3) 0.54631(5) 0.0261(4) Uani 1 1 d . .
H17 H -0.015127 0.663932 0.532418 0.031 Uiso 1 1 calc R U
C18 C 0.2673(3) 0.6160(3) 0.54267(4) 0.0230(4) Uani 1 1 d . .
C19 C 0.2980(2) 0.4815(2) 0.51437(4) 0.0212(3) Uani 1 1 d . .
H19 H 0.179936 0.406197 0.511353 0.025 Uiso 1 1 calc R U
C20 C 0.2344(2) 0.7629(2) 0.47841(4) 0.0237(4) Uani 1 1 d . .
H20A H 0.098261 0.738679 0.478809 0.035 Uiso 1 1 calc R U
H20B H 0.269562 0.817035 0.457297 0.035 Uiso 1 1 calc R U
H20C H 0.267202 0.851762 0.495804 0.035 Uiso 1 1 calc R U
C21 C 0.1051(2) 0.4097(2) 0.44659(4) 0.0215(3) Uani 1 1 d . .
H21A H 0.100172 0.277123 0.438996 0.026 Uiso 1 1 calc R U
H21B H 0.028042 0.418394 0.466639 0.026 Uiso 1 1 calc R U
C22 C 0.0169(2) 0.5345(2) 0.42075(4) 0.0223(4) Uani 1 1 d . .
C23 C -0.1885(3) 0.5004(3) 0.41419(6) 0.0332(4) Uani 1 1 d . .
H23A H -0.236126 0.597469 0.399296 0.050 Uiso 1 1 calc R U
H23B H -0.258934 0.505936 0.434709 0.050 Uiso 1 1 calc R U
H23C H -0.204682 0.375635 0.404279 0.050 Uiso 1 1 calc R U
C24 C 0.4003(3) 0.2041(3) 0.54749(5) 0.0293(4) Uani 1 1 d . .
H24A H 0.356816 0.275092 0.566548 0.044 Uiso 1 1 calc R U
H24B H 0.507361 0.124091 0.553675 0.044 Uiso 1 1 calc R U
H24C H 0.297344 0.124814 0.539318 0.044 Uiso 1 1 calc R U

loop_
_atom_site_aniso_label
_atom_site_aniso_U_11
_atom_site_aniso_U_22
_atom_site_aniso_U_33
_atom_site_aniso_U_23
_atom_site_aniso_U_13
_atom_site_aniso_U_12
O1 0.0306(7) 0.0318(7) 0.0192(6) -0.0034(5) -0.0025(5) 0.0069(5)
O2 0.0317(7) 0.0338(7) 0.0291(7) -0.0066(6) 0.0015(6) 0.0100(6)
O3 0.0366(8) 0.0419(8) 0.0315(8) -0.0161(6) 0.0070(6) -0.0101(6)
O4 0.0275(7) 0.0417(8) 0.0420(8) -0.0216(7) 0.0064(6) -0.0042(6)
O5 0.0206(6) 0.0313(7) 0.0250(7) 0.0058(5) -0.0030(5) -0.0057(5)
O6 0.0463(9) 0.0458(9) 0.0217(7) 0.0035(6) -0.0095(6) 0.0048(7)
O7 0.0307(7) 0.0294(7) 0.0231(6) 0.0042(5) -0.0021(5) -0.0016(5)
N1 0.0196(6) 0.0217(7) 0.0188(7) -0.0002(5) 0.0004(5) -0.0012(5)
C1 0.0183(8) 0.0219(8) 0.0175(8) -0.0003(6) -0.0001(6) -0.0006(6)
C2 0.0186(8) 0.0210(8) 0.0223(9) 0.0012(6) 0.0011(6) -0.0020(6)
C3 0.0207(8) 0.0254(9) 0.0210(8) 0.0015(7) -0.0011(6) -0.0004(6)
C4 0.0329(10) 0.0372(11) 0.0263(10) -0.0084(8) -0.0015(8) 0.0083(8)
C5 0.0220(8) 0.0261(9) 0.0276(9) -0.0027(7) 0.0028(7) 0.0006(7)
C6 0.0237(9) 0.0256(9) 0.0346(10) 0.0024(7) -0.0012(7) 0.0038(7)
C7 0.0245(8) 0.0296(9) 0.0261(10) 0.0054(7) -0.0048(7) -0.0005(7)
C8 0.0214(8) 0.0234(8) 0.0223(9) 0.0020(7) -0.0008(6) -0.0036(6)
C9 0.0242(8) 0.0243(8) 0.0195(8) 0.0023(7) -0.0019(6) -0.0030(7)
C10 0.0218(8) 0.0271(9) 0.0212(8) 0.0037(7) -0.0039(6) -0.0019(6)
C11 0.0262(9) 0.0327(9) 0.0212(9) 0.0025(7) -0.0057(7) -0.0061(7)
C12 0.0273(9) 0.0278(9) 0.0180(8) 0.0018(7) 0.0005(7) -0.0084(7)
C13 0.0318(9) 0.0323(9) 0.0181(8) 0.0006(7) -0.0011(7) -0.0116(8)
C14 0.0344(10) 0.0298(9) 0.0201(8) -0.0055(7) 0.0059(7) -0.0126(8)
C15 0.0366(11) 0.0340(10) 0.0347(11) -0.0135(9) 0.0092(9) -0.0082(8)
C16 0.0248(9) 0.0312(9) 0.0256(9) -0.0047(7) 0.0060(7) -0.0080(7)
C17 0.0224(8) 0.0321(9) 0.0238(9) -0.0054(7) 0.0019(7) -0.0070(7)
C18 0.0225(8) 0.0275(8) 0.0190(9) 0.0001(7) 0.0024(6) -0.0074(7)
C19 0.0200(8) 0.0262(8) 0.0175(8) -0.0007(7) 0.0001(6) -0.0055(6)
C20 0.0234(8) 0.0235(8) 0.0241(9) -0.0016(7) -0.0012(7) 0.0013(6)
C21 0.0207(8) 0.0232(8) 0.0206(8) -0.0010(6) -0.0005(6) -0.0018(6)
C22 0.0239(8) 0.0219(8) 0.0209(8) -0.0053(7) -0.0014(6) 0.0027(6)
C23 0.0251(9) 0.0334(10) 0.0410(12) 0.0047(8) -0.0094(8) -0.0005(7)
C24 0.0359(10) 0.0285(9) 0.0235(9) 0.0040(7) 0.0001(8) -0.0071(7)

loop_
_atom_type_symbol
_atom_type_description
_atom_type_scat_dispersion_real
_atom_type_scat_dispersion_imag
_atom_type_scat_source
C C 0.0181 0.0091 'International Tables Vol C Tables 4.2.6.8 and 6.1.1.4'
H H 0.0000 0.0000 'International Tables Vol C Tables 4.2.6.8 and 6.1.1.4'
N N 0.0311 0.0180 'International Tables Vol C Tables 4.2.6.8 and 6.1.1.4'
O O 0.0492 0.0322 'International Tables Vol C Tables 4.2.6.8 and 6.1.1.4'

loop_
_geom_angle_atom_site_label_1
_geom_angle_atom_site_label_2
_geom_angle_atom_site_label_3
_geom_angle
C3 O1 C4 103.60(14)
C5 O2 C4 104.08(14)
C14 O3 C15 105.30(15)
C16 O4 C15 105.12(15)
C10 O5 H5O 106(2)
C11 O6 H6O 106(3)
C20 N1 C1 110.76(13)
C20 N1 C19 116.71(14)
C1 N1 C19 110.35(13)
N1 C1 C2 109.34(14)
N1 C1 C21 115.39(14)
C2 C1 C21 111.92(14)
N1 C1 H1 106.5
C2 C1 H1 106.5
C21 C1 H1 106.5
C3 C2 C8 116.68(15)
C3 C2 C1 119.68(16)
C8 C2 C1 123.53(16)
C2 C3 C5 123.45(17)
C2 C3 O1 126.47(16)
C5 C3 O1 109.89(16)
O1 C4 O2 106.88(15)
O1 C4 H4A 110.3
O2 C4 H4A 110.3
O1 C4 H4B 110.3
O2 C4 H4B 110.3
H4A C4 H4B 108.6
C6 C5 C3 121.13(18)
C6 C5 O2 129.40(17)
C3 C5 O2 109.38(16)
C5 C6 C7 116.53(17)
C5 C6 H6A 121.7
C7 C6 H6A 121.7
C6 C7 C8 122.71(17)
C6 C7 H7 118.6
C8 C7 H7 118.6
C7 C8 C2 119.41(16)
C7 C8 C9 120.36(16)
C2 C8 C9 120.23(15)
C8 C9 C24 109.55(15)
C8 C9 C19 110.73(14)
C24 C9 C19 108.25(15)
C8 C9 C10 108.60(14)
C24 C9 C10 110.93(14)
C19 C9 C10 108.78(14)
O5 C10 C11 108.77(15)
O5 C10 C9 111.07(14)
C11 C10 C9 113.52(15)
O5 C10 H10 107.8
C11 C10 H10 107.8
C9 C10 H10 107.8
O6 C11 C12 111.67(16)
O6 C11 C10 108.12(16)
C12 C11 C10 113.92(15)
O6 C11 H11 107.6
C12 C11 H11 107.6
C10 C11 H11 107.6
C18 C12 C13 120.54(18)
C18 C12 C11 122.59(17)
C13 C12 C11 116.86(16)
C14 C13 C12 117.90(17)
C14 C13 H13 121.0
C12 C13 H13 121.0
C13 C14 O3 128.89(18)
C13 C14 C16 121.49(18)
O3 C14 C16 109.62(18)
O3 C15 O4 107.69(16)
O3 C15 H15A 110.2
O4 C15 H15A 110.2
O3 C15 H15B 110.2
O4 C15 H15B 110.2
H15A C15 H15B 108.5
C17 C16 O4 128.08(18)
C17 C16 C14 122.16(18)
O4 C16 C14 109.74(17)
C16 C17 C18 117.56(17)
C16 C17 H17 121.2
C18 C17 H17 121.2
C12 C18 C17 120.30(17)
C12 C18 C19 121.76(16)
C17 C18 C19 117.92(15)
N1 C19 C18 111.71(14)
N1 C19 C9 108.65(14)
C18 C19 C9 112.19(14)
N1 C19 H19 108.1
C18 C19 H19 108.1
C9 C19 H19 108.1
N1 C20 H20A 109.5
N1 C20 H20B 109.5
H20A C20 H20B 109.5
N1 C20 H20C 109.5
H20A C20 H20C 109.5
H20B C20 H20C 109.5
C22 C21 C1 114.82(15)
C22 C21 H21A 108.6
C1 C21 H21A 108.6
C22 C21 H21B 108.6
C1 C21 H21B 108.6
H21A C21 H21B 107.5
O7 C22 C23 121.97(18)
O7 C22 C21 122.40(16)
C23 C22 C21 115.58(16)
C22 C23 H23A 109.5
C22 C23 H23B 109.5
H23A C23 H23B 109.5
C22 C23 H23C 109.5
H23A C23 H23C 109.5
H23B C23 H23C 109.5
C9 C24 H24A 109.5
C9 C24 H24B 109.5
H24A C24 H24B 109.5
C9 C24 H24C 109.5
H24A C24 H24C 109.5
H24B C24 H24C 109.5

loop_
_geom_bond_atom_site_label_1
_geom_bond_atom_site_label_2
_geom_bond_distance
O1 C3 1.382(2)
O1 C4 1.437(2)
O2 C5 1.381(2)
O2 C4 1.438(2)
O3 C14 1.378(2)
O3 C15 1.433(3)
O4 C16 1.378(3)
O4 C15 1.437(2)
O5 C10 1.430(2)
O5 H5O 0.83(3)
O6 C11 1.447(2)
O6 H6O 0.88(4)
O7 C22 1.209(2)
N1 C20 1.467(2)
N1 C1 1.474(2)
N1 C19 1.495(2)
C1 C2 1.508(2)
C1 C21 1.546(2)
C1 H1 1.0000
C2 C3 1.376(3)
C2 C8 1.403(2)
C3 C5 1.380(3)
C4 H4A 0.9900
C4 H4B 0.9900
C5 C6 1.371(3)
C6 C7 1.398(3)
C6 H6A 0.9500
C7 C8 1.403(3)
C7 H7 0.9500
C8 C9 1.527(3)
C9 C24 1.535(2)
C9 C19 1.547(2)
C9 C10 1.548(2)
C10 C11 1.529(3)
C10 H10 1.0000
C11 C12 1.508(3)
C11 H11 1.0000
C12 C18 1.395(3)
C12 C13 1.417(3)
C13 C14 1.362(3)
C13 H13 0.9500
C14 C16 1.389(3)
C15 H15A 0.9900
C15 H15B 0.9900
C16 C17 1.368(3)
C17 C18 1.415(3)
C17 H17 0.9500
C18 C19 1.519(2)
C19 H19 1.0000
C20 H20A 0.9800
C20 H20B 0.9800
C20 H20C 0.9800
C21 C22 1.516(3)
C21 H21A 0.9900
C21 H21B 0.9900
C22 C23 1.500(3)
C23 H23A 0.9800
C23 H23B 0.9800
C23 H23C 0.9800
C24 H24A 0.9800
C24 H24B 0.9800
C24 H24C 0.9800

loop_
_geom_hbond_atom_site_label_D
_geom_hbond_atom_site_label_H
_geom_hbond_atom_site_label_A
_geom_hbond_distance_DH
_geom_hbond_distance_HA
_geom_hbond_distance_DA
_geom_hbond_angle_DHA
_geom_hbond_site_symmetry_A
_geom_hbond_publ_flag
O5 H5O N1 0.83(3) 1.98(3) 2.750(2) 154(3) . yes
C11 H11 O4 1.00 2.37 3.340(2) 163.3 1_655 yes
C13 H13 O7 0.95 2.47 3.382(2) 161.2 4_565 yes
C15 H15B O7 0.99 2.46 3.336(2) 147.2 4_465 yes
C17 H17 O5 0.95 2.36 3.299(2) 170.3 1_455 yes

loop_
_geom_torsion_atom_site_label_1
_geom_torsion_atom_site_label_2
_geom_torsion_atom_site_label_3
_geom_torsion_atom_site_label_4
_geom_torsion
C20 N1 C1 C2 175.71(14)
C19 N1 C1 C2 -53.50(18)
C20 N1 C1 C21 -57.09(19)
C19 N1 C1 C21 73.70(18)
N1 C1 C2 C3 -161.49(15)
C21 C1 C2 C3 69.4(2)
N1 C1 C2 C8 14.5(2)
C21 C1 C2 C8 -114.65(19)
C8 C2 C3 C5 -3.0(3)
C1 C2 C3 C5 173.25(17)
C8 C2 C3 O1 -177.42(16)
C1 C2 C3 O1 -1.2(3)
C4 O1 C3 C2 -169.04(18)
C4 O1 C3 C5 15.9(2)
C3 O1 C4 O2 -24.3(2)
C5 O2 C4 O1 23.7(2)
C2 C3 C5 C6 0.6(3)
O1 C3 C5 C6 175.80(17)
C2 C3 C5 O2 -176.51(16)
O1 C3 C5 O2 -1.3(2)
C4 O2 C5 C6 169.3(2)
C4 O2 C5 C3 -14.0(2)
C3 C5 C6 C7 1.7(3)
O2 C5 C6 C7 178.11(18)
C5 C6 C7 C8 -1.5(3)
C6 C7 C8 C2 -1.0(3)
C6 C7 C8 C9 178.63(17)
C3 C2 C8 C7 3.1(2)
C1 C2 C8 C7 -172.97(16)
C3 C2 C8 C9 -176.50(15)
C1 C2 C8 C9 7.4(3)
C7 C8 C9 C24 -51.2(2)
C2 C8 C9 C24 128.44(18)
C7 C8 C9 C19 -170.50(15)
C2 C8 C9 C19 9.1(2)
C7 C8 C9 C10 70.1(2)
C2 C8 C9 C10 -110.26(17)
C8 C9 C10 O5 56.59(19)
C24 C9 C10 O5 177.04(16)
C19 C9 C10 O5 -64.00(18)
C8 C9 C10 C11 179.53(15)
C24 C9 C10 C11 -60.0(2)
C19 C9 C10 C11 58.94(18)
O5 C10 C11 O6 -149.01(14)
C9 C10 C11 O6 86.80(18)
O5 C10 C11 C12 86.23(18)
C9 C10 C11 C12 -38.0(2)
O6 C11 C12 C18 -113.0(2)
C10 C11 C12 C18 9.9(2)
O6 C11 C12 C13 66.1(2)
C10 C11 C12 C13 -171.06(16)
C18 C12 C13 C14 -0.4(3)
C11 C12 C13 C14 -179.42(17)
C12 C13 C14 O3 179.79(18)
C12 C13 C14 C16 0.7(3)
C15 O3 C14 C13 171.2(2)
C15 O3 C14 C16 -9.6(2)
C14 O3 C15 O4 15.5(2)
C16 O4 C15 O3 -15.5(2)
C15 O4 C16 C17 -172.0(2)
C15 O4 C16 C14 9.7(2)
C13 C14 C16 C17 0.7(3)
O3 C14 C16 C17 -178.52(18)
C13 C14 C16 O4 179.16(18)
O3 C14 C16 O4 -0.1(2)
O4 C16 C17 C18 179.43(19)
C14 C16 C17 C18 -2.4(3)
C13 C12 C18 C17 -1.4(3)
C11 C12 C18 C17 177.61(17)
C13 C12 C18 C19 177.09(16)
C11 C12 C18 C19 -3.9(3)
C16 C17 C18 C12 2.7(3)
C16 C17 C18 C19 -175.81(16)
C20 N1 C19 C18 -36.2(2)
C1 N1 C19 C18 -163.83(14)
C20 N1 C19 C9 -160.53(14)
C1 N1 C19 C9 71.89(16)
C12 C18 C19 N1 -96.88(19)
C17 C18 C19 N1 81.64(19)
C12 C18 C19 C9 25.4(2)
C17 C18 C19 C9 -156.08(16)
C8 C9 C19 N1 -46.27(18)
C24 C9 C19 N1 -166.37(14)
C10 C9 C19 N1 73.00(17)
C8 C9 C19 C18 -170.27(14)
C24 C9 C19 C18 69.63(18)
C10 C9 C19 C18 -51.00(18)
N1 C1 C21 C22 94.44(18)
C2 C1 C21 C22 -139.68(16)
C1 C21 C22 O7 7.7(2)
C1 C21 C22 C23 -174.78(16)
